data_4127518
loop_
_publ_author_name
'Song, Fangyuan'
'Al-Ameed, Karrar'
'Schilling, Mauro'
'Fox, Thomas'
'Luber, Sandra'
'Patzke, Greta R.'

_publ_section_title
;
 Mechanistically Driven Control over Cubane Oxo Cluster Catalysts.
;
_journal_issue 22
_journal_name_full 'Journal of the American Chemical Society'
_journal_page_first 8846
_journal_page_last 8857
_journal_paper_doi 10.1021/jacs.9b01356
_journal_volume 141
_journal_year 2019
_chemical_formula_moiety 'C48 H46 Co4 N8 O14, 2(Cl O3)'
_chemical_formula_sum 'C48 H46 Cl2 Co4 N8 O20'
_chemical_formula_weight 1361.55
_space_group_crystal_system monoclinic
_space_group_IT_number 15
_space_group_name_Hall '-C 2yc'
_space_group_name_H-M_alt 'C 1 2/c 1'
_symmetry_space_group_name_Hall '-C 2yc'
_symmetry_space_group_name_H-M 'C 1 2/c 1'
_atom_sites_solution_hydrogens mixed
_audit_creation_date 2018-12-19
_audit_creation_method
;
Olex2 1.2
(compiled 2018.05.29 svn.r3508 for OlexSys, GUI svn.r5506)
;
_cell_angle_alpha 90
_cell_angle_beta 115.686(3)
_cell_angle_gamma 90
_cell_formula_units_Z 4
_cell_length_a 22.3692(6)
_cell_length_b 12.07776(19)
_cell_length_c 21.0774(5)
_cell_measurement_reflns_used 6906
_cell_measurement_temperature 160.00(10)
_cell_measurement_theta_max 77.4360
_cell_measurement_theta_min 3.9590
_cell_volume 5131.8(2)
_computing_cell_refinement 'CrysAlisPro 1.171.39.46 (Rigaku OD, 2018)'
_computing_data_collection 'CrysAlisPro 1.171.39.46 (Rigaku OD, 2018)'
_computing_data_reduction 'CrysAlisPro 1.171.39.46 (Rigaku OD, 2018)'
_computing_molecular_graphics 'Olex2 (Dolomanov et al., 2009)'
_computing_publication_material 'Olex2 (Dolomanov et al., 2009)'
_computing_structure_refinement 'ShelXL (Sheldrick, 2015)'
_computing_structure_solution 'ShelXT (Sheldrick, 2015)'
_diffrn_ambient_environment N~2~
_diffrn_ambient_temperature 160.00(10)
_diffrn_detector 'CCD plate'
_diffrn_detector_type 'Pilatus 200K'
_diffrn_measured_fraction_theta_full 0.997
_diffrn_measured_fraction_theta_max 0.980
_diffrn_measurement_details
;
List of Runs (angles in degrees, time in seconds):

  # Type    Start    End  Width  t~exp~   \w     \q     \k     \f   Frames
--------------------------------------------------------------------------
  1  \w    -66.00  21.00   0.50    2.00    --  -51.66  57.00 -30.00  174
  2  \w     38.00 118.00   0.50    2.00    --   51.66  77.00 150.00  160
  3  \w    132.00 173.00   0.50    8.00    --  105.75  15.00 120.00   82
  4  \w     97.00 170.00   0.50    8.00    --  105.75  30.00   0.00  146
  5  \w    130.00 177.00   0.50    8.00    --  105.75  15.00 -30.00   94
  6  \w    142.00 177.00   0.50    8.00    --  105.75  61.00-120.00   70
  7  \w     97.00 133.00   0.50    8.00    --  105.75  30.00-180.00   72
  8  \w     91.00 136.00   0.50    8.00    --  105.75  61.00-120.00   90
  9  \w     97.00 129.00   0.50    8.00    --  105.75  61.00-180.00   64
 10  \w     77.00 116.00   0.50    8.00    --  105.75 -15.00 -30.00   78
 11  \w     72.00 109.00   0.50    8.00    --  105.75 -61.00  30.00   74
 12  \w     85.00 120.00   0.50    8.00    --  105.75 -77.00 120.00   70
 13  \w     95.00 121.00   0.50    8.00    --  105.75 -61.00 120.00   52
 14  \w     38.00  63.00   0.50    8.00    --  105.75 -15.00 -30.00   50
 15  \w     45.00  70.00   0.50    8.00    --  105.75 -45.00 -60.00   50
 16  \w     48.00  74.00   0.50    8.00    --  105.75 -45.00 -90.00   52
 17  \w     31.00  66.00   0.50    8.00    --  105.75 -45.00 -30.00   70
 18  \w     42.00  68.00   0.50    8.00    --  105.75 -61.00  30.00   52
 19  \w     33.00  68.00   0.50    8.00    --  105.75 -30.00   0.00   70
 20  \w     28.00  66.00   0.50    8.00    --  105.75 -30.00 -30.00   76
 21  \w     29.00  56.00   0.50    8.00    --  105.75 -30.00 -90.00   54
 22  \w     28.00  69.00   0.50    8.00    --  105.75 -30.00-180.00   82
 23  \w     32.00  94.00   0.50    8.00    --  105.75-111.00 -60.00  124
 24  \w     38.00  91.00   0.50    8.00    --  105.75 -61.00 120.00  106
 25  \w     50.00  77.00   0.50    8.00    --  105.75 -45.00 150.00   54
 26  \w     46.00  73.00   0.50    8.00    --  105.75 -45.00 120.00   54
 27  \w     35.00  61.00   0.50    8.00    --  105.75 -77.00 120.00   52
 28  \w     28.00  69.00   0.50    8.00    --  105.75 -30.00 150.00   82
 29  \w   -116.00 -90.00   0.50    2.00    --  -51.66 -99.00 120.00   52
 30  \w   -127.00 -82.00   0.50    2.00    --  -51.66 -99.00   0.00   90
 31  \w   -127.00-122.00   0.50    2.00    --  -51.66 -99.00 -30.00   10
;
_diffrn_measurement_device 'four-circle diffractometer'
_diffrn_measurement_device_type 'XtaLAB Synergy, Dualflex, Pilatus 200K'
_diffrn_measurement_method '\w scans'
_diffrn_orient_matrix_type 'CrysAlisPro convention (1999,Acta A55,543-557)'
_diffrn_orient_matrix_UB_11 0.0134698000
_diffrn_orient_matrix_UB_12 0.0923654000
_diffrn_orient_matrix_UB_13 -0.0425519000
_diffrn_orient_matrix_UB_21 -0.0654997000
_diffrn_orient_matrix_UB_22 -0.0280753000
_diffrn_orient_matrix_UB_23 -0.0641448000
_diffrn_orient_matrix_UB_31 -0.0369597000
_diffrn_orient_matrix_UB_32 0.0833790000
_diffrn_orient_matrix_UB_33 0.0255511000
_diffrn_radiation_monochromator mirror
_diffrn_radiation_probe x-ray
_diffrn_radiation_type CuK\a
_diffrn_radiation_wavelength 1.54184
_diffrn_reflns_av_R_equivalents 0.0528
_diffrn_reflns_av_unetI/netI 0.0490
_diffrn_reflns_Laue_measured_fraction_full 0.997
_diffrn_reflns_Laue_measured_fraction_max 0.980
_diffrn_reflns_limit_h_max 26
_diffrn_reflns_limit_h_min -28
_diffrn_reflns_limit_k_max 15
_diffrn_reflns_limit_k_min -14
_diffrn_reflns_limit_l_max 26
_diffrn_reflns_limit_l_min -26
_diffrn_reflns_number 21680
_diffrn_reflns_point_group_measured_fraction_full 0.997
_diffrn_reflns_point_group_measured_fraction_max 0.980
_diffrn_reflns_theta_full 67.684
_diffrn_reflns_theta_max 78.306
_diffrn_reflns_theta_min 4.267
_diffrn_source 'micro-focus sealed X-ray tube'
_diffrn_source_type 'PhotonJet (Cu) X-ray Source'
_exptl_absorpt_coefficient_mu 11.683
_exptl_absorpt_correction_T_max 1.00000
_exptl_absorpt_correction_T_min 0.46861
_exptl_absorpt_correction_type multi-scan
_exptl_absorpt_process_details
;
CrysAlisPro 1.171.39.46 (Rigaku Oxford Diffraction, 2018)
Empirical absorption correction using spherical harmonics,
 implemented in SCALE3 ABSPACK scaling algorithm.
;
_exptl_crystal_colour 'clear pinkish violet'
_exptl_crystal_colour_lustre clear
_exptl_crystal_colour_modifier pinkish
_exptl_crystal_colour_primary violet
_exptl_crystal_density_diffrn 1.762
_exptl_crystal_description hexagonal
_exptl_crystal_F_000 2768
_exptl_crystal_size_max 0.2
_exptl_crystal_size_mid 0.2
_exptl_crystal_size_min 0.2
_refine_diff_density_max 1.442
_refine_diff_density_min -0.658
_refine_diff_density_rms 0.101
_refine_ls_extinction_method none
_refine_ls_goodness_of_fit_ref 1.048
_refine_ls_hydrogen_treatment mixed
_refine_ls_matrix_type full
_refine_ls_number_parameters 418
_refine_ls_number_reflns 5405
_refine_ls_number_restraints 154
_refine_ls_restrained_S_all 1.039
_refine_ls_R_factor_all 0.0679
_refine_ls_R_factor_gt 0.0564
_refine_ls_shift/su_max 0.001
_refine_ls_shift/su_mean 0.000
_refine_ls_structure_factor_coef Fsqd
_refine_ls_weighting_details 'w=1/[\s^2^(Fo^2^)+(0.1015P)^2^+8.7939P] where P=(Fo^2^+2Fc^2^)/3'
_refine_ls_weighting_scheme calc
_refine_ls_wR_factor_gt 0.1574
_refine_ls_wR_factor_ref 0.1669
_reflns_Friedel_coverage 0.000
_reflns_number_gt 4458
_reflns_number_total 5405
_reflns_threshold_expression 'I > 2\s(I)'
_cod_data_source_file ja9b01356_si_002.cif
_cod_data_source_block 1891289(2-Co4-ClO3final)
_cod_original_cell_volume 5131.7(2)
_cod_database_code 4127518
_shelx_shelxl_version_number 2018/3
_chemical_oxdiff_formula 'C192 H176 Cl8 Co16 N32 O80 '
_shelx_space_group_comment
;
The symmetry employed for this shelxl refinement is uniquely defined
by the following loop, which should always be used as a source of
symmetry information in preference to the above space-group names.
They are only intended as comments.
;
_reflns_odcompleteness_completeness 98.60
_reflns_odcompleteness_iscentric 1
_reflns_odcompleteness_theta 77.17
_olex2_refinement_description
;
1. Fixed Uiso
 At 1.2 times of:
  All C(H) groups
 At 1.5 times of:
  All C(H,H,H) groups
2. Restrained distances
 O7-H7B
 0.9 with sigma of 0.02
 O8B-O9B
 2.37 with sigma of 0.005
 O9A-O10A
 2.37 with sigma of 0.005
 O8A-O9A
 2.37 with sigma of 0.005
 O10A-O8A
 2.37 with sigma of 0.005
 O10B-O9B
 2.37 with sigma of 0.005
 O8B-O10B
 2.37 with sigma of 0.005
 Cl1A-O10A \\sim Cl1B-O8B \\sim Cl1A-O8A \\sim Cl1B-O9B \\sim Cl1B-O10B \\sim
Cl1A-O9A
 with sigma of 0.005
3. Uiso/Uaniso restraints and constraints
Cl1A \\sim Cl1B \\sim O8A \\sim O8B \\sim O9A \\sim O9B \\sim O10A \\sim O10B:
within 2A with sigma of 0.002 and sigma for terminal atoms of 0.08
4. Rigid body (RIGU) restrains
 Cl1A, Cl1B, O8A, O8B, O9A, O9B, O10A, O10B
 with sigma for 1-2 distances of 0.002 and sigma for 1-3 distances of 0.004
5. Others
 Sof(Cl1B)=Sof(O8B)=Sof(O9B)=Sof(O10B)=1-FVAR(1)
 Sof(Cl1A)=Sof(O8A)=Sof(O9A)=Sof(O10A)=FVAR(1)
6.a Rotating group:
 O7(H7A)
6.b Aromatic/amide H refined with riding coordinates:
 C1(H1), C2(H2), C3(H3A), C4(H4A), C8(H8), C9(H9), C10(H10), C11(H11),
 C12(H12), C13(H13), C14(H14), C15(H15), C19(H19), C20(H20), C21(H21), C22(H22)
6.c Idealised Me refined as rotating group:
 C24(H24A,H24B,H24C)
6.d Idealised tetrahedral OH refined as rotating group:
 O3(H3), O4(H4)
;
_olex2_submission_special_instructions 'No special instructions were received'
_oxdiff_exptl_absorpt_empirical_details
;
Empirical correction (ABSPACK) includes:
- Absorption correction using spherical harmonics
- Frame scaling
;
_oxdiff_exptl_absorpt_empirical_full_max 2.065
_oxdiff_exptl_absorpt_empirical_full_min 0.650

loop_
_space_group_symop_operation_xyz
'x, y, z'
'-x, y, -z+1/2'
'x+1/2, y+1/2, z'
'-x+1/2, y+1/2, -z+1/2'
'-x, -y, -z'
'x, -y, z-1/2'
'-x+1/2, -y+1/2, -z'
'x+1/2, -y+1/2, z-1/2'

loop_
_atom_site_label
_atom_site_type_symbol
_atom_site_fract_x
_atom_site_fract_y
_atom_site_fract_z
_atom_site_U_iso_or_equiv
_atom_site_adp_type
_atom_site_occupancy
_atom_site_site_symmetry_order
_atom_site_calc_flag
_atom_site_refinement_flags_posn
_atom_site_refinement_flags_adp
_atom_site_refinement_flags_occupancy
_atom_site_disorder_assembly
_atom_site_disorder_group
Co1 Co -0.55774(3) -0.68560(5) -0.32658(3) 0.03235(18) Uani 1 1 d . . . . .
Co2 Co -0.55545(3) -0.88514(5) -0.22577(3) 0.03017(17) Uani 1 1 d . . . . .
Cl1A Cl -0.7072(2) -0.3540(4) -0.3306(3) 0.0870(13) Uani 0.704(10) 1 d D U P A 1
Cl1B Cl -0.7133(6) -0.3448(10) -0.3577(7) 0.0884(17) Uani 0.296(10) 1 d D U P A 2
O1 O -0.54741(12) -0.7078(2) -0.22496(13) 0.0320(5) Uani 1 1 d . . . . .
O2 O -0.45398(13) -0.8655(2) -0.17934(12) 0.0306(5) Uani 1 1 d . . . . .
O3 O -0.58383(16) -0.5529(2) -0.18645(17) 0.0442(7) Uani 1 1 d . . . . .
H3 H -0.606592 -0.510964 -0.218389 0.18(5) Uiso 1 1 calc GR . . . .
O4 O -0.40994(16) -0.9163(2) -0.06215(13) 0.0424(7) Uani 1 1 d . . . . .
H4 H -0.420491 -0.851418 -0.061709 0.057(16) Uiso 1 1 calc GR . . . .
O5 O -0.57350(17) -0.6951(2) -0.42882(16) 0.0471(7) Uani 1 1 d . . . . .
O6 O -0.5642(3) -0.5206(4) -0.4556(3) 0.0967(17) Uani 1 1 d . . . . .
O7 O -0.55222(18) -0.5109(3) -0.3210(2) 0.0560(9) Uani 1 1 d D . . . .
H7A H -0.518927 -0.482989 -0.330290 0.25(7) Uiso 1 1 d GR . . . .
H7B H -0.588(3) -0.473(7) -0.323(5) 0.13(3) Uiso 1 1 d D . . . .
O8A O -0.6755(5) -0.4033(7) -0.3717(5) 0.141(4) Uani 0.704(10) 1 d D U P A 1
O8B O -0.6530(7) -0.3995(12) -0.3067(8) 0.087(5) Uani 0.296(10) 1 d D U P A 2
O9A O -0.7000(7) -0.2338(4) -0.3323(4) 0.072(2) Uani 0.704(10) 1 d D U P A 1
O9B O -0.7117(16) -0.2295(13) -0.3356(11) 0.115(11) Uani 0.296(10) 1 d D U P A 2
O10A O -0.6725(4) -0.3914(6) -0.2577(4) 0.114(3) Uani 0.704(10) 1 d D U P A 1
O10B O -0.7101(10) -0.3445(19) -0.4258(7) 0.124(7) Uani 0.296(10) 1 d D U P A 2
N1 N -0.65690(17) -0.6738(3) -0.33763(18) 0.0379(7) Uani 1 1 d . . . . .
N2 N -0.58989(17) -0.8402(3) -0.15229(17) 0.0382(7) Uani 1 1 d . . . . .
N3 N -0.52134(17) -1.0468(3) -0.18783(16) 0.0352(7) Uani 1 1 d . . . . .
N4 N -0.35076(17) -0.9367(3) -0.19443(17) 0.0376(7) Uani 1 1 d . . . . .
C1 C -0.7118(2) -0.6719(4) -0.3984(2) 0.0450(10) Uani 1 1 d . . . . .
H1 H -0.707510 -0.676185 -0.440260 0.054 Uiso 1 1 calc R . . . .
C2 C -0.7746(2) -0.6639(4) -0.4015(3) 0.0518(11) Uani 1 1 d . . . . .
H2 H -0.811880 -0.661668 -0.444615 0.062 Uiso 1 1 calc R . . . .
C3 C -0.7806(2) -0.6593(4) -0.3391(3) 0.0509(11) Uani 1 1 d . . . . .
H3A H -0.822258 -0.655878 -0.339416 0.061 Uiso 1 1 calc R . . . .
C4 C -0.7245(2) -0.6599(4) -0.2766(2) 0.0440(9) Uani 1 1 d . . . . .
H4A H -0.727714 -0.655889 -0.234138 0.053 Uiso 1 1 calc R . . . .
C5 C -0.6629(2) -0.6665(3) -0.2772(2) 0.0357(8) Uani 1 1 d . . . . .
C6 C -0.5972(2) -0.6625(3) -0.2099(2) 0.0367(8) Uani 1 1 d . . . . .
C7 C -0.6011(2) -0.7313(4) -0.1506(2) 0.0377(8) Uani 1 1 d . . . . .
C8 C -0.6153(3) -0.6860(4) -0.0980(2) 0.0518(11) Uani 1 1 d . . . . .
H8 H -0.620971 -0.609999 -0.096033 0.062 Uiso 1 1 calc R . . . .
C9 C -0.6207(3) -0.7553(5) -0.0486(3) 0.0588(13) Uani 1 1 d . . . . .
H9 H -0.631976 -0.726674 -0.014207 0.071 Uiso 1 1 calc R . . . .
C10 C -0.6094(3) -0.8673(5) -0.0507(3) 0.0550(12) Uani 1 1 d . . . . .
H10 H -0.612472 -0.915181 -0.017670 0.066 Uiso 1 1 calc R . . . .
C11 C -0.5934(2) -0.9066(4) -0.1030(2) 0.0473(10) Uani 1 1 d . . . . .
H11 H -0.584805 -0.981775 -0.104081 0.057 Uiso 1 1 calc R . . . .
C12 C -0.2934(2) -0.9415(4) -0.1998(2) 0.0428(9) Uani 1 1 d . . . . .
H12 H -0.293443 -0.928963 -0.243328 0.051 Uiso 1 1 calc R . . . .
C13 C -0.2336(2) -0.9648(4) -0.1420(3) 0.0528(11) Uani 1 1 d . . . . .
H13 H -0.194045 -0.965733 -0.146640 0.063 Uiso 1 1 calc R . . . .
C14 C -0.2339(2) -0.9862(4) -0.0784(3) 0.0560(12) Uani 1 1 d . . . . .
H14 H -0.194677 -1.003828 -0.039436 0.067 Uiso 1 1 calc R . . . .
C15 C -0.2927(2) -0.9813(4) -0.0727(2) 0.0473(10) Uani 1 1 d . . . . .
H15 H -0.293775 -0.995423 -0.029866 0.057 Uiso 1 1 calc R . . . .
C16 C -0.3503(2) -0.9553(3) -0.1315(2) 0.0396(9) Uani 1 1 d . . . . .
C17 C -0.4182(2) -0.9447(3) -0.13027(18) 0.0342(8) Uani 1 1 d . . . . .
C18 C -0.4561(2) -1.0543(3) -0.14791(19) 0.0357(8) Uani 1 1 d . . . . .
C19 C -0.4253(3) -1.1557(4) -0.1228(2) 0.0480(11) Uani 1 1 d . . . . .
H19 H -0.379527 -1.160238 -0.096823 0.058 Uiso 1 1 calc R . . . .
C20 C -0.4649(3) -1.2507(4) -0.1376(3) 0.0573(13) Uani 1 1 d . . . . .
H20 H -0.445948 -1.318894 -0.119394 0.069 Uiso 1 1 calc R . . . .
C21 C -0.5312(3) -1.2427(4) -0.1788(3) 0.0552(12) Uani 1 1 d . . . . .
H21 H -0.557943 -1.305470 -0.189898 0.066 Uiso 1 1 calc R . . . .
C22 C -0.5582(3) -1.1403(3) -0.2037(2) 0.0442(9) Uani 1 1 d . . . . .
H22 H -0.603437 -1.135311 -0.232550 0.053 Uiso 1 1 calc R . . . .
C23 C -0.5621(2) -0.6219(4) -0.4682(2) 0.0457(10) Uani 1 1 d . . . . .
C24 C -0.5633(3) -0.6604(5) -0.5340(3) 0.0641(14) Uani 1 1 d . . . . .
H24A H -0.608329 -0.662261 -0.569597 0.096 Uiso 1 1 calc GR . . . .
H24B H -0.544640 -0.733394 -0.527648 0.096 Uiso 1 1 calc GR . . . .
H24C H -0.537857 -0.610973 -0.548379 0.096 Uiso 1 1 calc GR . . . .

loop_
_atom_site_aniso_label
_atom_site_aniso_U_11
_atom_site_aniso_U_22
_atom_site_aniso_U_33
_atom_site_aniso_U_23
_atom_site_aniso_U_13
_atom_site_aniso_U_12
Co1 0.0326(3) 0.0264(3) 0.0327(3) 0.0046(2) 0.0092(2) -0.0005(2)
Co2 0.0323(3) 0.0252(3) 0.0292(3) 0.0013(2) 0.0098(2) 0.0004(2)
Cl1A 0.0586(13) 0.0455(11) 0.140(4) 0.010(2) 0.027(2) 0.0055(9)
Cl1B 0.0597(19) 0.0481(19) 0.143(4) 0.004(3) 0.030(3) 0.0038(16)
O1 0.0282(13) 0.0277(12) 0.0363(13) 0.0009(10) 0.0103(11) 0.0026(10)
O2 0.0333(13) 0.0243(11) 0.0276(11) 0.0006(9) 0.0071(10) 0.0062(10)
O3 0.0444(16) 0.0316(14) 0.0476(16) -0.0075(12) 0.0116(13) 0.0043(12)
O4 0.0551(18) 0.0369(15) 0.0282(12) -0.0011(11) 0.0114(12) 0.0143(13)
O5 0.060(2) 0.0374(15) 0.0403(15) 0.0080(12) 0.0185(14) -0.0064(13)
O6 0.162(5) 0.052(2) 0.100(3) 0.004(2) 0.079(4) -0.020(3)
O7 0.051(2) 0.0300(15) 0.080(2) 0.0070(15) 0.0225(18) 0.0010(14)
O8A 0.127(8) 0.109(7) 0.200(11) -0.033(7) 0.082(9) 0.038(6)
O8B 0.111(12) 0.063(8) 0.115(10) -0.007(8) 0.074(10) 0.017(8)
O9A 0.079(6) 0.044(4) 0.105(5) 0.009(4) 0.050(5) 0.011(3)
O9B 0.082(16) 0.056(13) 0.21(2) -0.019(13) 0.069(16) 0.002(10)
O10A 0.092(5) 0.075(5) 0.157(7) 0.041(5) 0.038(5) 0.010(4)
O10B 0.096(14) 0.132(18) 0.116(12) -0.029(10) 0.020(10) -0.015(13)
N1 0.0356(17) 0.0339(16) 0.0381(16) 0.0057(13) 0.0104(14) 0.0007(13)
N2 0.0394(18) 0.0366(17) 0.0365(16) 0.0003(13) 0.0145(14) 0.0007(14)
N3 0.0457(18) 0.0261(15) 0.0336(15) 0.0022(12) 0.0171(14) 0.0032(13)
N4 0.0366(17) 0.0312(16) 0.0389(16) -0.0022(13) 0.0105(14) 0.0063(13)
C1 0.039(2) 0.045(2) 0.038(2) 0.0089(17) 0.0055(17) 0.0020(18)
C2 0.033(2) 0.060(3) 0.045(2) 0.011(2) 0.0009(18) 0.007(2)
C3 0.035(2) 0.056(3) 0.054(3) 0.002(2) 0.013(2) 0.006(2)
C4 0.041(2) 0.043(2) 0.043(2) 0.0015(18) 0.0131(18) 0.0072(18)
C5 0.0350(19) 0.0284(17) 0.0390(19) 0.0040(15) 0.0118(16) 0.0053(15)
C6 0.040(2) 0.0307(18) 0.0383(19) -0.0007(15) 0.0158(17) 0.0069(16)
C7 0.0328(19) 0.042(2) 0.0356(18) 0.0027(16) 0.0119(16) 0.0071(16)
C8 0.053(3) 0.054(3) 0.048(2) 0.003(2) 0.022(2) 0.019(2)
C9 0.068(3) 0.070(3) 0.045(2) 0.003(2) 0.031(2) 0.020(3)
C10 0.064(3) 0.061(3) 0.044(2) 0.009(2) 0.027(2) 0.004(2)
C11 0.058(3) 0.044(2) 0.042(2) 0.0052(18) 0.024(2) 0.003(2)
C12 0.035(2) 0.039(2) 0.051(2) -0.0072(18) 0.0151(18) 0.0026(17)
C13 0.039(2) 0.043(2) 0.067(3) -0.005(2) 0.014(2) 0.0059(19)
C14 0.041(2) 0.048(3) 0.058(3) -0.004(2) 0.001(2) 0.013(2)
C15 0.043(2) 0.043(2) 0.043(2) -0.0023(18) 0.0066(18) 0.0144(18)
C16 0.045(2) 0.0299(18) 0.0343(18) -0.0026(15) 0.0078(17) 0.0106(16)
C17 0.039(2) 0.0316(18) 0.0228(15) 0.0032(13) 0.0051(14) 0.0115(15)
C18 0.048(2) 0.0272(18) 0.0300(17) 0.0027(14) 0.0148(16) 0.0117(16)
C19 0.065(3) 0.031(2) 0.044(2) 0.0045(17) 0.020(2) 0.016(2)
C20 0.084(4) 0.031(2) 0.059(3) 0.010(2) 0.033(3) 0.013(2)
C21 0.086(4) 0.028(2) 0.057(3) 0.0005(19) 0.037(3) -0.006(2)
C22 0.059(3) 0.034(2) 0.042(2) 0.0020(17) 0.025(2) -0.0046(19)
C23 0.050(2) 0.039(2) 0.036(2) 0.0089(17) 0.0067(18) -0.0024(18)
C24 0.068(3) 0.077(4) 0.051(3) 0.009(3) 0.029(3) -0.004(3)

loop_
_atom_type_symbol
_atom_type_description
_atom_type_scat_dispersion_real
_atom_type_scat_dispersion_imag
_atom_type_scat_source
C C 0.0181 0.0091 'International Tables Vol C Tables 4.2.6.8 and 6.1.1.4'
H H 0.0000 0.0000 'International Tables Vol C Tables 4.2.6.8 and 6.1.1.4'
Cl Cl 0.3639 0.7018 'International Tables Vol C Tables 4.2.6.8 and 6.1.1.4'
Co Co -2.3653 3.6143 'International Tables Vol C Tables 4.2.6.8 and 6.1.1.4'
N N 0.0311 0.0180 'International Tables Vol C Tables 4.2.6.8 and 6.1.1.4'
O O 0.0492 0.0322 'International Tables Vol C Tables 4.2.6.8 and 6.1.1.4'

loop_
_geom_angle_atom_site_label_1
_geom_angle_atom_site_label_2
_geom_angle_atom_site_label_3
_geom_angle
_geom_angle_site_symmetry_1
_geom_angle_site_symmetry_3
O1 Co1 O1 81.55(11) . 2_454
O1 Co1 O2 76.57(10) 2_454 2_454
O1 Co1 O2 81.67(10) . 2_454
O1 Co1 O7 95.40(14) . .
O1 Co1 N1 76.46(12) . .
O5 Co1 O1 168.84(12) . .
O5 Co1 O1 100.31(12) . 2_454
O5 Co1 O2 88.04(11) . 2_454
O5 Co1 O7 95.43(14) . .
O5 Co1 N1 101.19(14) . .
O7 Co1 O1 94.15(12) . 2_454
O7 Co1 O2 170.56(13) . 2_454
O7 Co1 N1 88.42(14) . .
N1 Co1 O1 158.01(12) . 2_454
N1 Co1 O2 99.55(12) . 2_454
O2 Co2 O1 81.56(10) 2_454 .
O2 Co2 O1 79.05(10) . .
O2 Co2 O2 83.98(10) . 2_454
O2 Co2 N2 107.69(12) . .
O2 Co2 N3 107.03(11) 2_454 .
O2 Co2 N3 77.57(12) . .
O2 Co2 N4 75.78(12) 2_454 2_454
O2 Co2 N4 155.83(12) . 2_454
N2 Co2 O1 77.91(12) . .
N2 Co2 O2 153.77(12) . 2_454
N2 Co2 N3 98.53(13) . .
N2 Co2 N4 96.21(14) . 2_454
N3 Co2 O1 153.98(12) . .
N3 Co2 N4 95.67(13) . 2_454
N4 Co2 O1 110.31(11) 2_454 .
O9A Cl1A O8A 107.6(4) . .
O10A Cl1A O8A 108.9(4) . .
O10A Cl1A O9A 108.5(4) . .
O8B Cl1B O10B 107.4(5) . .
O9B Cl1B O8B 107.8(5) . .
O9B Cl1B O10B 107.7(5) . .
Co1 O1 Co1 96.56(11) . 2_454
Co1 O1 Co2 98.61(11) . .
Co1 O1 Co2 101.49(11) 2_454 .
C6 O1 Co1 130.2(2) . 2_454
C6 O1 Co1 116.3(2) . .
C6 O1 Co2 108.7(2) . .
Co2 O2 Co1 96.14(10) 2_454 2_454
Co2 O2 Co1 102.82(10) . 2_454
Co2 O2 Co2 94.53(10) . 2_454
C17 O2 Co1 129.0(2) . 2_454
C17 O2 Co2 111.5(2) . 2_454
C17 O2 Co2 116.0(2) . .
C6 O3 H3 109.5 . .
C17 O4 H4 109.5 . .
C23 O5 Co1 130.0(3) . .
Co1 O7 H7A 113.0 . .
Co1 O7 H7B 118(6) . .
H7A O7 H7B 126.1 . .
C1 N1 Co1 125.9(3) . .
C1 N1 C5 118.7(4) . .
C5 N1 Co1 115.4(3) . .
C7 N2 Co2 114.2(3) . .
C11 N2 Co2 125.9(3) . .
C11 N2 C7 119.4(4) . .
C18 N3 Co2 114.6(3) . .
C18 N3 C22 118.8(4) . .
C22 N3 Co2 126.5(3) . .
C12 N4 Co2 126.7(3) . 2_454
C12 N4 C16 118.7(4) . .
C16 N4 Co2 114.3(3) . 2_454
N1 C1 H1 118.6 . .
N1 C1 C2 122.7(4) . .
C2 C1 H1 118.6 . .
C1 C2 H2 120.9 . .
C1 C2 C3 118.3(4) . .
C3 C2 H2 120.9 . .
C2 C3 H3A 120.4 . .
C4 C3 C2 119.3(4) . .
C4 C3 H3A 120.4 . .
C3 C4 H4A 120.3 . .
C3 C4 C5 119.4(4) . .
C5 C4 H4A 120.3 . .
N1 C5 C4 121.5(4) . .
N1 C5 C6 115.5(3) . .
C4 C5 C6 123.0(4) . .
O1 C6 O3 112.4(3) . .
O1 C6 C5 108.3(3) . .
O1 C6 C7 107.8(3) . .
O3 C6 C5 109.1(3) . .
O3 C6 C7 107.7(3) . .
C7 C6 C5 111.5(3) . .
N2 C7 C6 115.5(3) . .
N2 C7 C8 121.1(4) . .
C8 C7 C6 123.4(4) . .
C7 C8 H8 120.4 . .
C9 C8 C7 119.2(5) . .
C9 C8 H8 120.4 . .
C8 C9 H9 120.3 . .
C10 C9 C8 119.4(4) . .
C10 C9 H9 120.3 . .
C9 C10 H10 120.8 . .
C9 C10 C11 118.5(4) . .
C11 C10 H10 120.8 . .
N2 C11 C10 122.3(4) . .
N2 C11 H11 118.9 . .
C10 C11 H11 118.9 . .
N4 C12 H12 119.0 . .
N4 C12 C13 122.0(4) . .
C13 C12 H12 119.0 . .
C12 C13 H13 120.6 . .
C14 C13 C12 118.9(5) . .
C14 C13 H13 120.6 . .
C13 C14 H14 120.3 . .
C13 C14 C15 119.3(4) . .
C15 C14 H14 120.3 . .
C14 C15 H15 120.4 . .
C14 C15 C16 119.2(5) . .
C16 C15 H15 120.4 . .
N4 C16 C15 121.9(4) . .
N4 C16 C17 114.8(3) . .
C15 C16 C17 123.3(4) . .
O2 C17 O4 111.8(3) . .
O2 C17 C16 107.6(3) . .
O2 C17 C18 109.7(3) . .
O4 C17 C16 110.1(3) . .
O4 C17 C18 105.8(3) . .
C18 C17 C16 111.8(3) . .
N3 C18 C17 115.8(3) . .
N3 C18 C19 121.6(4) . .
C19 C18 C17 122.6(4) . .
C18 C19 H19 120.8 . .
C18 C19 C20 118.4(5) . .
C20 C19 H19 120.8 . .
C19 C20 H20 120.2 . .
C21 C20 C19 119.7(4) . .
C21 C20 H20 120.2 . .
C20 C21 H21 120.5 . .
C20 C21 C22 118.9(5) . .
C22 C21 H21 120.5 . .
N3 C22 C21 122.5(5) . .
N3 C22 H22 118.8 . .
C21 C22 H22 118.8 . .
O5 C23 C24 117.4(4) . .
O6 C23 O5 119.1(5) . .
O6 C23 C24 121.8(5) . .
C23 C24 H24A 109.5 . .
C23 C24 H24B 109.5 . .
C23 C24 H24C 109.5 . .
H24A C24 H24B 109.5 . .
H24A C24 H24C 109.5 . .
H24B C24 H24C 109.5 . .

loop_
_geom_bond_atom_site_label_1
_geom_bond_atom_site_label_2
_geom_bond_distance
_geom_bond_site_symmetry_2
Co1 O1 2.138(3) 2_454
Co1 O1 2.070(3) .
Co1 O2 2.186(3) 2_454
Co1 O5 2.030(3) .
Co1 O7 2.114(3) .
Co1 N1 2.132(4) .
Co2 O1 2.148(3) .
Co2 O2 2.059(3) .
Co2 O2 2.114(2) 2_454
Co2 N2 2.079(3) .
Co2 N3 2.122(3) .
Co2 N4 2.135(3) 2_454
Cl1A O8A 1.463(4) .
Cl1A O9A 1.463(3) .
Cl1A O10A 1.460(4) .
Cl1B O8B 1.468(4) .
Cl1B O9B 1.464(4) .
Cl1B O10B 1.468(4) .
O1 C6 1.396(5) .
O2 C17 1.382(4) .
O3 H3 0.8200 .
O3 C6 1.399(5) .
O4 H4 0.8200 .
O4 C17 1.408(4) .
O5 C23 1.312(5) .
O6 C23 1.257(6) .
O7 H7A 0.9129 .
O7 H7B 0.91(2) .
N1 C1 1.336(5) .
N1 C5 1.340(5) .
N2 C7 1.343(5) .
N2 C11 1.342(6) .
N3 C18 1.335(5) .
N3 C22 1.352(5) .
N4 C12 1.337(6) .
N4 C16 1.342(5) .
C1 H1 0.9300 .
C1 C2 1.380(7) .
C2 H2 0.9300 .
C2 C3 1.381(7) .
C3 H3A 0.9300 .
C3 C4 1.369(6) .
C4 H4A 0.9300 .
C4 C5 1.386(6) .
C5 C6 1.539(6) .
C6 C7 1.534(6) .
C7 C8 1.390(6) .
C8 H8 0.9300 .
C8 C9 1.382(7) .
C9 H9 0.9300 .
C9 C10 1.381(8) .
C10 H10 0.9300 .
C10 C11 1.383(7) .
C11 H11 0.9300 .
C12 H12 0.9300 .
C12 C13 1.392(6) .
C13 H13 0.9300 .
C13 C14 1.369(8) .
C14 H14 0.9300 .
C14 C15 1.373(7) .
C15 H15 0.9300 .
C15 C16 1.381(6) .
C16 C17 1.535(6) .
C17 C18 1.528(6) .
C18 C19 1.392(5) .
C19 H19 0.9300 .
C19 C20 1.400(7) .
C20 H20 0.9300 .
C20 C21 1.359(8) .
C21 H21 0.9300 .
C21 C22 1.377(7) .
C22 H22 0.9300 .
C23 C24 1.451(7) .
C24 H24A 0.9600 .
C24 H24B 0.9600 .
C24 H24C 0.9600 .
